data_7059148
loop_
_publ_author_name
'Joseph, Benson'
'Prakash, Rini'
'Pathak, Kriti'
'Roisnel, Thierry'
'Kahlal, Samia'
'Halet, Jean-Fran\,cois'
'Ghosh, Sundargopal'

_publ_section_title
;
 A combined experimental and theoretical study of bimetallic bis- and
 tris-homocubane analogues
;
_journal_issue 3
_journal_name_full 'New Journal of Chemistry'
_journal_page_first 674
_journal_page_last 683
_journal_paper_doi 10.1039/C9NJ05117A
_journal_volume 44
_journal_year 2020
_chemical_formula_moiety '0.83(C20 H33 B2 S6 Co2) + 0.17(C20 H31 B1 S7 Co2)'
_chemical_formula_sum 'C20 H33 B1.83 Co2 S6.17'
_chemical_formula_weight 608.94
_space_group_crystal_system orthorhombic
_space_group_IT_number 62
_space_group_name_Hall '-P 2ac 2n'
_space_group_name_H-M_alt 'P n m a'
_atom_sites_solution_hydrogens mixed
_audit_creation_method SHELXL-2017/1
_audit_update_record
;
2019-11-19 deposited with the CCDC.	2019-11-27 downloaded from the CCDC.
;
_cell_angle_alpha 90
_cell_angle_beta 90
_cell_angle_gamma 90
_cell_formula_units_Z 4
_cell_length_a 9.1581(4)
_cell_length_b 18.9842(9)
_cell_length_c 14.3431(6)
_cell_measurement_reflns_used 9880
_cell_measurement_temperature 298(2)
_cell_measurement_theta_max 27.4879
_cell_measurement_theta_min 2.6387
_cell_volume 2493.68(19)
_computing_cell_refinement 'APEX3 (Bruker, 2015)'
_computing_data_collection 'SAINT (Bruker, 2014)'
_computing_data_reduction 'SAINT (Bruker, 2014)'
_computing_molecular_graphics 'ORTEP3 (Farrugia, 1997) and Mercury (Bruno et al., 2002)'
_computing_publication_material 'SHELXL-2017/1 (Sheldrick, 2017)'
_computing_structure_refinement 'SHELXL-2017/1 (Sheldrick, 2017)'
_computing_structure_solution 'SIR92 (Altornare et al., 1993)'
_diffrn_ambient_temperature 298(2)
_diffrn_detector '(CMOS) PHOTON 100'
_diffrn_measured_fraction_theta_full 0.996
_diffrn_measured_fraction_theta_max 0.996
_diffrn_measurement_device_type 'D8 VENTURE Bruker AXS'
_diffrn_measurement_method 'rotation images'
_diffrn_radiation_monochromator 'multilayer monochromator'
_diffrn_radiation_type MoK\a
_diffrn_radiation_wavelength 0.71073
_diffrn_reflns_av_R_equivalents 0.0296
_diffrn_reflns_av_unetI/netI 0.0253
_diffrn_reflns_Laue_measured_fraction_full 0.996
_diffrn_reflns_Laue_measured_fraction_max 0.996
_diffrn_reflns_limit_h_max 11
_diffrn_reflns_limit_h_min -11
_diffrn_reflns_limit_k_max 23
_diffrn_reflns_limit_k_min -22
_diffrn_reflns_limit_l_max 17
_diffrn_reflns_limit_l_min -16
_diffrn_reflns_number 12504
_diffrn_reflns_point_group_measured_fraction_full 0.996
_diffrn_reflns_point_group_measured_fraction_max 0.996
_diffrn_reflns_theta_full 25.242
_diffrn_reflns_theta_max 25.995
_diffrn_reflns_theta_min 3.402
_diffrn_source 'Incoatec microfocus sealed tube'
_exptl_absorpt_coefficient_mu 1.855
_exptl_absorpt_correction_T_max 0.80
_exptl_absorpt_correction_T_min 0.62
_exptl_absorpt_correction_type multi-scan
_exptl_absorpt_process_details 'SADABS (Bruker, 2014)'
_exptl_crystal_colour black
_exptl_crystal_density_diffrn 1.622
_exptl_crystal_description prism
_exptl_crystal_F_000 1260
_exptl_crystal_size_max 0.150
_exptl_crystal_size_mid 0.100
_exptl_crystal_size_min 0.080
_refine_diff_density_max 1.009
_refine_diff_density_min -0.571
_refine_diff_density_rms 0.090
_refine_ls_extinction_method none
_refine_ls_goodness_of_fit_ref 1.086
_refine_ls_hydrogen_treatment mixed
_refine_ls_matrix_type full
_refine_ls_number_parameters 173
_refine_ls_number_reflns 2514
_refine_ls_number_restraints 187
_refine_ls_restrained_S_all 1.105
_refine_ls_R_factor_all 0.0416
_refine_ls_R_factor_gt 0.0370
_refine_ls_shift/su_max 0.001
_refine_ls_shift/su_mean 0.000
_refine_ls_structure_factor_coef Fsqd
_refine_ls_weighting_details 'w=1/[\s^2^(Fo^2^)+(0.0276P)^2^+8.6578P] where P=(Fo^2^+2Fc^2^)/3'
_refine_ls_weighting_scheme calc
_refine_ls_wR_factor_gt 0.0896
_refine_ls_wR_factor_ref 0.0934
_reflns_Friedel_coverage 0.000
_reflns_number_gt 2284
_reflns_number_total 2514
_reflns_threshold_expression 'I > 2\s(I)'
_cod_data_source_file c9nj05117a2.cif
_cod_data_source_block sggkp7
_cod_depositor_comments
;Adding full bibliography for 7059145--7059151.cif.

 Adding full bibliography for 7059145--7059151.cif.
;
_cod_database_code 7059148
_shelx_shelxl_version_number 2017/1
_shelx_space_group_comment
;
The symmetry employed for this shelxl refinement is uniquely defined
by the following loop, which should always be used as a source of
symmetry information in preference to the above space-group names.
They are only intended as comments.
;
_shelx_estimated_absorpt_t_min 0.768
_shelx_estimated_absorpt_t_max 0.866

loop_
_space_group_symop_operation_xyz
'x, y, z'
'-x+1/2, -y, z+1/2'
'-x, y+1/2, -z'
'x+1/2, -y+1/2, -z+1/2'
'-x, -y, -z'
'x-1/2, y, -z-1/2'
'x, -y-1/2, z'
'-x-1/2, y-1/2, z-1/2'

loop_
_atom_site_label
_atom_site_type_symbol
_atom_site_fract_x
_atom_site_fract_y
_atom_site_fract_z
_atom_site_U_iso_or_equiv
_atom_site_adp_type
_atom_site_occupancy
_atom_site_site_symmetry_order
_atom_site_calc_flag
_atom_site_refinement_flags_posn
_atom_site_refinement_flags_adp
_atom_site_refinement_flags_occupancy
_atom_site_disorder_assembly
_atom_site_disorder_group
C1 C 0.8061(3) 0.05384(15) 0.9551(2) 0.0180(6) Uani 1 1 d . . . . .
C2 C 0.8323(3) 0.06598(16) 1.0518(2) 0.0209(7) Uani 1 1 d . . . . .
C3 C 0.9658(4) 0.10393(16) 1.0605(2) 0.0220(7) Uani 1 1 d . . . . .
C4 C 1.0198(3) 0.11781(15) 0.9687(2) 0.0173(6) Uani 1 1 d . . . . .
C5 C 0.9192(3) 0.08658(15) 0.9041(2) 0.0166(6) Uani 1 1 d . . . . .
C6 C 0.6819(4) 0.01264(19) 0.9151(3) 0.0318(8) Uani 1 1 d . . . . .
H6A H 0.668221 0.025540 0.850951 0.048 Uiso 1 1 calc R U . . .
H6B H 0.594397 0.022700 0.949491 0.048 Uiso 1 1 calc R U . . .
H6C H 0.703175 -0.036782 0.919097 0.048 Uiso 1 1 calc R U . . .
C7 C 0.7397(5) 0.0403(2) 1.1312(3) 0.0363(9) Uani 1 1 d . . . . .
H7A H 0.639081 0.039865 1.112560 0.054 Uiso 1 1 calc R U . . .
H7B H 0.751683 0.071072 1.183771 0.054 Uiso 1 1 calc R U . . .
H7C H 0.769270 -0.006530 1.148131 0.054 Uiso 1 1 calc R U . . .
C8 C 1.0378(5) 0.1244(2) 1.1500(2) 0.0395(10) Uani 1 1 d . . . . .
H8A H 0.965039 0.139948 1.193623 0.059 Uiso 1 1 calc R U . . .
H8B H 1.105798 0.161915 1.138639 0.059 Uiso 1 1 calc R U . . .
H8C H 1.088697 0.084554 1.175278 0.059 Uiso 1 1 calc R U . . .
C9 C 1.1598(3) 0.15361(18) 0.9441(3) 0.0287(8) Uani 1 1 d . . . . .
H9A H 1.234788 0.118906 0.935143 0.043 Uiso 1 1 calc R U . . .
H9B H 1.187603 0.184815 0.993694 0.043 Uiso 1 1 calc R U . . .
H9C H 1.147159 0.180109 0.887674 0.043 Uiso 1 1 calc R U . . .
C10 C 0.9327(4) 0.08750(18) 0.7999(2) 0.0256(7) Uani 1 1 d . . . . .
H10A H 0.965999 0.042343 0.778619 0.038 Uiso 1 1 calc R U . . .
H10B H 1.001441 0.123097 0.781730 0.038 Uiso 1 1 calc R U . . .
H10C H 0.839200 0.097644 0.772795 0.038 Uiso 1 1 calc R U . . .
B1 B 0.5295(6) 0.250000 0.8985(4) 0.0234(10) Uani 1 2 d S TU P A .
B2 B 0.5898(9) 0.2285(4) 1.0992(6) 0.0220(14) Uani 0.415(2) 1 d . U P A .
S1 S 0.84699(11) 0.250000 0.88290(6) 0.0115(2) Uani 1 2 d S TU P A .
S2 S 0.66290(12) 0.250000 0.79863(8) 0.0217(3) Uani 1 2 d S TU P . .
S3 S 0.56938(9) 0.16880(5) 0.97674(7) 0.0318(2) Uani 1 1 d . U . . .
S4 S 0.7996(2) 0.250000 1.09075(11) 0.0147(4) Uani 0.830(5) 2 d S TU P A 1
S4' S 0.8633(12) 0.250000 1.0885(6) 0.0188(15) Uani 0.171(4) 2 d S TU P A 2
S6' S 0.6797(9) 0.250000 1.1781(5) 0.0327(18) Uani 0.171(4) 2 d S TU P A 2
S5 S 0.4766(2) 0.19024(11) 1.09222(13) 0.0339(4) Uani 0.5 1 d . U P A .
Co1 Co 0.81387(4) 0.16269(2) 0.98516(3) 0.01189(13) Uani 1 1 d . . . . .
H2 H 0.416(6) 0.250000 0.872(4) 0.029(14) Uiso 1 2 d S . P . .

loop_
_atom_site_aniso_label
_atom_site_aniso_U_11
_atom_site_aniso_U_22
_atom_site_aniso_U_33
_atom_site_aniso_U_23
_atom_site_aniso_U_13
_atom_site_aniso_U_12
C1 0.0182(14) 0.0131(14) 0.0228(15) 0.0031(12) 0.0023(12) 0.0008(11)
C2 0.0252(16) 0.0165(14) 0.0209(15) 0.0075(12) 0.0055(13) 0.0058(12)
C3 0.0280(17) 0.0215(15) 0.0166(15) 0.0018(12) -0.0086(13) 0.0098(13)
C4 0.0149(14) 0.0148(14) 0.0221(15) 0.0029(12) -0.0009(12) 0.0034(11)
C5 0.0181(14) 0.0135(13) 0.0182(15) -0.0001(11) 0.0011(12) 0.0035(11)
C6 0.0265(18) 0.0257(17) 0.043(2) -0.0033(16) 0.0001(16) -0.0078(14)
C7 0.047(2) 0.033(2) 0.0283(19) 0.0182(16) 0.0191(17) 0.0070(18)
C8 0.050(2) 0.046(2) 0.0226(17) -0.0035(16) -0.0170(17) 0.0130(19)
C9 0.0136(15) 0.0231(16) 0.049(2) 0.0036(16) -0.0005(15) 0.0008(13)
C10 0.0348(18) 0.0245(16) 0.0177(15) -0.0028(13) 0.0056(14) 0.0051(14)
B1 0.022(2) 0.025(2) 0.023(2) 0.000 -0.0037(18) 0.000
B2 0.020(3) 0.028(3) 0.018(3) 0.002(2) 0.008(2) -0.008(2)
S1 0.0148(5) 0.0122(4) 0.0075(4) 0.000 -0.0007(4) 0.000
S2 0.0234(6) 0.0260(6) 0.0157(5) 0.000 -0.0059(4) 0.000
S3 0.0127(4) 0.0277(5) 0.0549(6) 0.0180(4) 0.0073(4) 0.0004(3)
S4 0.0181(9) 0.0193(7) 0.0066(6) 0.000 -0.0002(7) 0.000
S4' 0.020(3) 0.022(3) 0.014(3) 0.000 0.003(3) 0.000
S6' 0.044(3) 0.031(3) 0.023(3) 0.000 0.024(3) 0.000
S5 0.0267(9) 0.0444(10) 0.0305(9) -0.0007(8) 0.0074(7) -0.0075(8)
Co1 0.0130(2) 0.0127(2) 0.0100(2) 0.00232(14) 0.00193(14) 0.00082(14)

loop_
_atom_type_symbol
_atom_type_description
_atom_type_scat_dispersion_real
_atom_type_scat_dispersion_imag
_atom_type_scat_source
C C 0.0033 0.0016 'International Tables Vol C Tables 4.2.6.8 and 6.1.1.4'
H H 0.0000 0.0000 'International Tables Vol C Tables 4.2.6.8 and 6.1.1.4'
B B 0.0013 0.0007 'International Tables Vol C Tables 4.2.6.8 and 6.1.1.4'
S S 0.1246 0.1234 'International Tables Vol C Tables 4.2.6.8 and 6.1.1.4'
Co Co 0.3494 0.9721 'International Tables Vol C Tables 4.2.6.8 and 6.1.1.4'

loop_
_geom_angle_atom_site_label_1
_geom_angle_atom_site_label_2
_geom_angle_atom_site_label_3
_geom_angle
_geom_angle_site_symmetry_1
_geom_angle_site_symmetry_3
C5 C1 C2 108.0(3) . .
C5 C1 C6 126.1(3) . .
C2 C1 C6 125.9(3) . .
C5 C1 Co1 69.53(16) . .
C2 C1 Co1 68.76(17) . .
C6 C1 Co1 128.0(2) . .
C3 C2 C1 108.2(3) . .
C3 C2 C7 125.6(3) . .
C1 C2 C7 126.2(3) . .
C3 C2 Co1 70.31(17) . .
C1 C2 Co1 71.43(17) . .
C7 C2 Co1 126.2(2) . .
C2 C3 C4 108.0(3) . .
C2 C3 C8 125.9(3) . .
C4 C3 C8 126.2(3) . .
C2 C3 Co1 69.67(17) . .
C4 C3 Co1 69.81(16) . .
C8 C3 Co1 126.9(2) . .
C3 C4 C5 107.2(3) . .
C3 C4 C9 126.7(3) . .
C5 C4 C9 126.0(3) . .
C3 C4 Co1 70.00(17) . .
C5 C4 Co1 70.18(16) . .
C9 C4 Co1 128.2(2) . .
C1 C5 C4 108.6(3) . .
C1 C5 C10 125.5(3) . .
C4 C5 C10 125.9(3) . .
C1 C5 Co1 71.20(17) . .
C4 C5 Co1 69.62(17) . .
C10 C5 Co1 125.7(2) . .
C1 C6 H6A 109.5 . .
C1 C6 H6B 109.5 . .
H6A C6 H6B 109.5 . .
C1 C6 H6C 109.5 . .
H6A C6 H6C 109.5 . .
H6B C6 H6C 109.5 . .
C2 C7 H7A 109.5 . .
C2 C7 H7B 109.5 . .
H7A C7 H7B 109.5 . .
C2 C7 H7C 109.5 . .
H7A C7 H7C 109.5 . .
H7B C7 H7C 109.5 . .
C3 C8 H8A 109.5 . .
C3 C8 H8B 109.5 . .
H8A C8 H8B 109.5 . .
C3 C8 H8C 109.5 . .
H8A C8 H8C 109.5 . .
H8B C8 H8C 109.5 . .
C4 C9 H9A 109.5 . .
C4 C9 H9B 109.5 . .
H9A C9 H9B 109.5 . .
C4 C9 H9C 109.5 . .
H9A C9 H9C 109.5 . .
H9B C9 H9C 109.5 . .
C5 C10 H10A 109.5 . .
C5 C10 H10B 109.5 . .
H10A C10 H10B 109.5 . .
C5 C10 H10C 109.5 . .
H10A C10 H10C 109.5 . .
H10B C10 H10C 109.5 . .
S2 B1 S3 108.52(19) . 7_565
S2 B1 S3 108.51(19) . .
S3 B1 S3 105.1(3) 7_565 .
S2 B1 H2 110(3) . .
S3 B1 H2 112.0(14) 7_565 .
S3 B1 H2 112.0(15) . .
B2 B2 S5 124.9(4) 7_565 .
S5 B2 S4 155.6(6) . .
S5 B2 S4 111.6(4) 7_565 .
B2 B2 S3 122.7(2) 7_565 .
S5 B2 S3 110.7(4) 7_565 .
S4 B2 S3 98.5(3) . .
S2 S1 Co1 105.79(4) . 7_565
S2 S1 Co1 105.79(4) . .
Co1 S1 Co1 95.80(4) 7_565 .
B1 S2 S1 94.84(17) . .
S5 S3 B1 104.41(16) . .
S5 S3 Co1 114.14(8) . .
B1 S3 Co1 105.06(16) . .
B2 S3 Co1 83.9(2) . .
B2 S4 Co1 104.5(3) . 7_565
B2 S4 Co1 86.9(2) 7_565 7_565
B2 S4 Co1 86.9(2) . .
B2 S4 Co1 104.5(3) 7_565 .
Co1 S4 Co1 94.95(6) 7_565 .
S6' S4' Co1 103.8(4) . 7_565
S6' S4' Co1 103.8(4) . .
Co1 S4' Co1 93.9(3) 7_565 .
S4' S6' S5 106.9(4) . .
B2 S5 S3 88.6(3) 7_565 .
S3 S5 S5 102.33(7) . 7_565
S3 S5 S6' 101.15(17) . .
C2 Co1 S1 161.28(9) . .
C4 Co1 S1 96.08(9) . .
C3 Co1 S1 130.29(10) . .
C5 Co1 S1 94.88(8) . .
C1 Co1 S1 126.62(9) . .
C2 Co1 S3 98.72(9) . .
C4 Co1 S3 156.62(9) . .
C3 Co1 S3 136.12(10) . .
C5 Co1 S3 117.78(9) . .
C1 Co1 S3 90.34(9) . .
S1 Co1 S3 93.54(4) . .
C2 Co1 S4 110.26(10) . .
C4 Co1 S4 115.51(10) . .
C3 Co1 S4 94.81(10) . .
C5 Co1 S4 155.60(10) . .
C1 Co1 S4 148.93(9) . .
S1 Co1 S4 84.45(4) . .
S3 Co1 S4 86.57(6) . .
C2 Co1 S4' 109.21(19) . .
C4 Co1 S4' 101.1(3) . .
C3 Co1 S4' 85.4(2) . .
C5 Co1 S4' 140.9(3) . .
C1 Co1 S4' 148.74(19) . .
S1 Co1 S4' 81.93(17) . .
S3 Co1 S4' 101.3(3) . .

loop_
_geom_bond_atom_site_label_1
_geom_bond_atom_site_label_2
_geom_bond_distance
_geom_bond_site_symmetry_2
C1 C5 1.412(4) .
C1 C2 1.427(5) .
C1 C6 1.495(4) .
C1 Co1 2.112(3) .
C2 C3 1.424(5) .
C2 C7 1.501(4) .
C2 Co1 2.077(3) .
C3 C4 1.432(4) .
C3 C8 1.494(4) .
C3 Co1 2.085(3) .
C4 C5 1.434(4) .
C4 C9 1.494(4) .
C4 Co1 2.083(3) .
C5 C10 1.500(4) .
C5 Co1 2.090(3) .
C6 H6A 0.9600 .
C6 H6B 0.9600 .
C6 H6C 0.9600 .
C7 H7A 0.9600 .
C7 H7B 0.9600 .
C7 H7C 0.9600 .
C8 H8A 0.9600 .
C8 H8B 0.9600 .
C8 H8C 0.9600 .
C9 H9A 0.9600 .
C9 H9B 0.9600 .
C9 H9C 0.9600 .
C10 H10A 0.9600 .
C10 H10B 0.9600 .
C10 H10C 0.9600 .
B1 S2 1.883(6) .
B1 S3 1.942(3) 7_565
B1 S3 1.942(3) .
B1 H2 1.10(5) .
B2 S5 1.861(9) 7_565
B2 S4 1.968(9) .
B2 S3 2.098(8) .
S1 S2 2.0744(15) .
S1 Co1 2.2340(7) 7_565
S1 Co1 2.2340(7) .
S3 S5 1.906(2) .
S3 Co1 2.2453(9) .
S4 Co1 2.2491(11) 7_565
S4 Co1 2.2491(11) .
S4' S6' 2.117(12) .
S4' Co1 2.269(6) 7_565
S4' Co1 2.269(6) .
S6' S5 2.503(8) .
S6' S5 2.503(8) 7_565
S5 S5 2.269(4) 7_565

loop_
_geom_torsion_atom_site_label_1
_geom_torsion_atom_site_label_2
_geom_torsion_atom_site_label_3
_geom_torsion_atom_site_label_4
_geom_torsion
_geom_torsion_site_symmetry_1
_geom_torsion_site_symmetry_4
C5 C1 C2 C3 -2.4(3) . .
C6 C1 C2 C3 176.7(3) . .
Co1 C1 C2 C3 -61.0(2) . .
C5 C1 C2 C7 -179.6(3) . .
C6 C1 C2 C7 -0.5(5) . .
Co1 C1 C2 C7 121.7(3) . .
C5 C1 C2 Co1 58.6(2) . .
C6 C1 C2 Co1 -122.3(3) . .
C1 C2 C3 C4 2.2(3) . .
C7 C2 C3 C4 179.5(3) . .
Co1 C2 C3 C4 -59.5(2) . .
C1 C2 C3 C8 -176.8(3) . .
C7 C2 C3 C8 0.5(5) . .
Co1 C2 C3 C8 121.5(3) . .
C1 C2 C3 Co1 61.7(2) . .
C7 C2 C3 Co1 -121.0(3) . .
C2 C3 C4 C5 -1.2(3) . .
C8 C3 C4 C5 177.8(3) . .
Co1 C3 C4 C5 -60.6(2) . .
C2 C3 C4 C9 -177.2(3) . .
C8 C3 C4 C9 1.7(5) . .
Co1 C3 C4 C9 123.3(3) . .
C2 C3 C4 Co1 59.4(2) . .
C8 C3 C4 Co1 -121.6(3) . .
C2 C1 C5 C4 1.7(3) . .
C6 C1 C5 C4 -177.4(3) . .
Co1 C1 C5 C4 59.8(2) . .
C2 C1 C5 C10 -179.1(3) . .
C6 C1 C5 C10 1.8(5) . .
Co1 C1 C5 C10 -121.0(3) . .
C2 C1 C5 Co1 -58.1(2) . .
C6 C1 C5 Co1 122.8(3) . .
C3 C4 C5 C1 -0.3(3) . .
C9 C4 C5 C1 175.8(3) . .
Co1 C4 C5 C1 -60.8(2) . .
C3 C4 C5 C10 -179.5(3) . .
C9 C4 C5 C10 -3.4(5) . .
Co1 C4 C5 C10 120.0(3) . .
C3 C4 C5 Co1 60.5(2) . .
C9 C4 C5 Co1 -123.4(3) . .
S3 B1 S2 S1 56.85(18) 7_565 .
S3 B1 S2 S1 -56.85(18) . .
S5 B2 S6' B2 -122.9(8) . 7_565
S5 B2 S6' B2 -25.0(4) 7_565 7_565
S3 B2 S6' B2 126.8(9) . 7_565
B2 B2 S6' S4' -89.61(15) 7_565 .
S5 B2 S6' S4' 147.5(9) . .
S5 B2 S6' S4' -114.6(3) 7_565 .
S3 B2 S6' S4' 37.2(9) . .
B2 B2 S6' S5 122.9(8) 7_565 .
S5 B2 S6' S5 97.9(10) 7_565 .
S3 B2 S6' S5 -110.3(14) . .
B2 B2 S6' S5 25.0(4) 7_565 7_565
S5 B2 S6' S5 -97.9(10) . 7_565
S3 B2 S6' S5 151.8(12) . 7_565
S6' B2 S5 B2 100.6(9) . 7_565
S5 B2 S5 B2 -0.004(0) 7_565 7_565
S4 B2 S5 B2 -158.0(17) . 7_565
S3 B2 S5 B2 -112.8(3) . 7_565
B2 B2 S5 S3 112.8(3) 7_565 .
S6' B2 S5 S3 -146.6(9) . .
S5 B2 S5 S3 112.8(3) 7_565 .
S4 B2 S5 S3 -45.2(14) . .
B2 B2 S5 S5 0.004(1) 7_565 7_565
S6' B2 S5 S5 100.6(9) . 7_565
S4 B2 S5 S5 -158.0(17) . 7_565
S3 B2 S5 S5 -112.8(3) . 7_565
B2 B2 S5 S6' -100.6(9) 7_565 .
S5 B2 S5 S6' -100.6(9) 7_565 .
S3 B2 S5 S6' 146.6(9) . .
